data_2106486
loop_
_publ_author_name
'Black, W.H.'
'Griffith, E.A.H.'
'Robertson, B.E.'

_publ_section_title
;
 M S2 O6 (H2 O)6 (M = Mg, Ni, Zn)
;
_journal_name_full 'Acta Crystallographica B (24,1968-38,1982)'
_journal_page_first 615
_journal_page_last 617
_journal_volume 31
_journal_year 1975
_chemical_formula_sum 'H12 O12 S2 Zn'
_chemical_name_systematic 'Zn S2 O6 (H2 O)6'
_space_group_IT_number 2
_symmetry_space_group_name_Hall '-P 1'
_symmetry_space_group_name_H-M 'P -1'
_cell_angle_alpha 94.58
_cell_angle_beta 96.2
_cell_angle_gamma 101.47
_cell_formula_units_Z 1
_cell_length_a 6.799
_cell_length_b 6.752
_cell_length_c 6.491
_cell_volume 288.748
_citation_journal_id_ASTM ACBCAR
_cod_data_source_file Black_ACBCAR_1975_1932.cif
_cod_data_source_block H12O12S2Zn1
_cod_original_cell_volume 288.7479
_cod_original_formula_sum 'H12 O12 S2 Zn1'
_cod_database_code 2106486

loop_
_symmetry_equiv_pos_as_xyz
x,y,z
-x,-y,-z

loop_
_atom_site_label
_atom_site_type_symbol
_atom_site_fract_x
_atom_site_fract_y
_atom_site_fract_z
_atom_site_occupancy
_atom_site_U_iso_or_equiv
H4 H+1 -0.17 0.134 0.299 1 0.0
O3 O-2 0.283 -0.037 0.1328 1 0.0
O4 O-2 0.2239 0.3695 0.5588 1 0.0
S1 S+5 0.3589 0.5451 0.5016 1 0.0
Zn1 Zn+2 0 0 0 1 0.0
H1 H+1 0.176 0.381 0.031 1 0.0
O1 O-2 0.1211 0.298 -0.0428 1 0.0
H5 H+1 0.294 -0.132 0.167 1 0.0
H3 H+1 0.02 0.161 0.356 1 0.0
O6 O-2 0.3072 0.5907 0.2903 1 0.0
O5 O-2 0.4009 0.7204 0.6569 1 0.0
H2 H+1 0.181 0.323 -0.149 1 0.0
O2 O-2 -0.0717 0.0882 0.2911 1 0.0
H6 H+1 0.356 0.048 0.019 1 0.0
